data_7221541
loop_
_publ_author_name
'Ghalsasi, Prasanna Shridhar'
'Mande, Hemant'
'Arulsamy, Navamoney'

_publ_section_title
;
 Racemic and Conglomerate 1-(4-Haloaryl)ethylammonium Tetrachlorocobaltate
 Salts: Formation of Helical Structures
;
_journal_name_full 'RSC Adv.'
_journal_paper_doi 10.1039/C5RA11719D
_journal_year 2015
_chemical_absolute_configuration syn
_chemical_formula_moiety '3(C8 H11 Cl N), Cl4 Co, Cl'
_chemical_formula_sum 'C24 H33 Cl8 Co N3'
_chemical_formula_weight 706.06
_chemical_name_systematic
;
?
;
_space_group_IT_number 4
_symmetry_cell_setting monoclinic
_symmetry_space_group_name_Hall 'P 2yb'
_symmetry_space_group_name_H-M 'P 1 21 1'
_atom_sites_solution_hydrogens geom
_atom_sites_solution_primary direct
_atom_sites_solution_secondary difmap
_audit_creation_method SHELXL-97
_audit_update_record
;
2012-12-20 deposited with the CCDC.
2015-07-13 downloaded from the CCDC.
;
_cell_angle_alpha 90.00
_cell_angle_beta 94.963(1)
_cell_angle_gamma 90.00
_cell_formula_units_Z 2
_cell_length_a 13.7886(2)
_cell_length_b 7.5549(1)
_cell_length_c 15.5888(2)
_cell_measurement_reflns_used 9912
_cell_measurement_temperature 150(2)
_cell_measurement_theta_max 35.06
_cell_measurement_theta_min 2.62
_cell_volume 1617.82(4)
_computing_cell_refinement 'Bruker SAINT'
_computing_data_collection 'Bruker APEX2'
_computing_data_reduction 'Bruker SAINT'
_computing_molecular_graphics 'Bruker SHELXTL'
_computing_publication_material 'Bruker SHELXTL'
_computing_structure_refinement 'SHELXL-97 (Sheldrick, 2008)'
_computing_structure_solution 'SHELXS-97 (Sheldrick, 2008)'
_diffrn_ambient_temperature 150(2)
_diffrn_measured_fraction_theta_full 0.997
_diffrn_measured_fraction_theta_max 0.997
_diffrn_measurement_device_type 'Bruker APEX-II CCD'
_diffrn_measurement_method '\f and \w scans'
_diffrn_radiation_monochromator graphite
_diffrn_radiation_source 'fine-focus sealed tube'
_diffrn_radiation_type MoK\a
_diffrn_radiation_wavelength 0.71073
_diffrn_reflns_av_R_equivalents 0.0186
_diffrn_reflns_av_sigmaI/netI 0.0417
_diffrn_reflns_limit_h_max 21
_diffrn_reflns_limit_h_min -20
_diffrn_reflns_limit_k_max 11
_diffrn_reflns_limit_k_min -8
_diffrn_reflns_limit_l_max 24
_diffrn_reflns_limit_l_min -24
_diffrn_reflns_number 18805
_diffrn_reflns_theta_full 33.72
_diffrn_reflns_theta_max 33.72
_diffrn_reflns_theta_min 1.89
_exptl_absorpt_coefficient_mu 1.210
_exptl_absorpt_correction_T_max 0.8009
_exptl_absorpt_correction_T_min 0.6205
_exptl_absorpt_correction_type multi-scan
_exptl_absorpt_process_details 'SADABS (Bruker, 2008)'
_exptl_crystal_colour blue
_exptl_crystal_density_diffrn 1.449
_exptl_crystal_density_method 'not measured'
_exptl_crystal_description rectangular
_exptl_crystal_F_000 722
_exptl_crystal_size_max 0.44
_exptl_crystal_size_mid 0.24
_exptl_crystal_size_min 0.19
_refine_diff_density_max 0.614
_refine_diff_density_min -0.478
_refine_diff_density_rms 0.053
_refine_ls_abs_structure_details 'Flack H D (1983), Acta Cryst. A39, 876-881'
_refine_ls_abs_structure_Flack 0.011(7)
_refine_ls_extinction_method none
_refine_ls_goodness_of_fit_ref 1.012
_refine_ls_hydrogen_treatment refall
_refine_ls_matrix_type full
_refine_ls_number_parameters 457
_refine_ls_number_reflns 10842
_refine_ls_number_restraints 1
_refine_ls_restrained_S_all 1.012
_refine_ls_R_factor_all 0.0309
_refine_ls_R_factor_gt 0.0264
_refine_ls_shift/su_max 0.001
_refine_ls_shift/su_mean 0.000
_refine_ls_structure_factor_coef Fsqd
_refine_ls_weighting_details 'calc w=1/[\s^2^(Fo^2^)+(0.0221P)^2^+0.0000P] where P=(Fo^2^+2Fc^2^)/3'
_refine_ls_weighting_scheme calc
_refine_ls_wR_factor_gt 0.0569
_refine_ls_wR_factor_ref 0.0587
_reflns_number_gt 9872
_reflns_number_total 10842
_reflns_threshold_expression >2sigma(I)
_cod_data_source_file c5ra11719d2.cif
_cod_data_source_block pg31
_cod_depositor_comments
;
The following automatic conversions were performed:

'_symmetry_cell_setting' value 'Monoclinic' changed to 'monoclinic'
according to
/usr/data/users/saulius/crontab/automatic-downloads/rss-feeds/RSC/lib/dictionaries/cif_core.dic
dictionary named 'cif_core.dic' version 2.4.2 from 2011-04-26.

Automatic conversion script
Id: cif_fix_values 3271 2015-04-21 07:52:19Z andrius 
;
_cod_original_sg_symbol_H-M P2(1)
_cod_database_code 7221541

loop_
_symmetry_equiv_pos_as_xyz
'x, y, z'
'-x, y+1/2, -z'

loop_
_atom_site_label
_atom_site_type_symbol
_atom_site_fract_x
_atom_site_fract_y
_atom_site_fract_z
_atom_site_U_iso_or_equiv
_atom_site_adp_type
_atom_site_occupancy
_atom_site_symmetry_multiplicity
_atom_site_calc_flag
Co1 Co 0.161622(13) 0.02341(3) 0.490266(11) 0.01882(4) Uani 1 1 d
Cl1 Cl 0.21906(2) -0.25817(5) 0.47529(2) 0.02350(7) Uani 1 1 d
Cl2 Cl 0.16070(2) 0.06476(5) 0.63592(2) 0.02316(7) Uani 1 1 d
Cl3 Cl 0.25807(3) 0.24126(5) 0.44657(2) 0.02792(7) Uani 1 1 d
Cl4 Cl 0.00901(2) 0.04935(5) 0.42436(2) 0.02595(7) Uani 1 1 d
Cl5 Cl 0.47608(3) 0.49773(5) 0.62112(2) 0.02473(7) Uani 1 1 d
C1 C 0.08047(15) 0.6796(2) 0.25947(12) 0.0325(4) Uani 1 1 d
H1A H 0.011(2) 0.685(4) 0.2469(17) 0.058(7) Uiso 1 1 d
H1B H 0.1038(17) 0.775(4) 0.2968(15) 0.048(7) Uiso 1 1 d
H1C H 0.1116(15) 0.688(3) 0.2035(14) 0.037(6) Uiso 1 1 d
C2 C 0.10956(10) 0.4981(2) 0.29525(9) 0.0223(3) Uani 1 1 d
H2 H 0.1766(14) 0.490(3) 0.3087(11) 0.025(5) Uiso 1 1 d
N1 N 0.06389(10) 0.47110(19) 0.37842(8) 0.0226(2) Uani 1 1 d
H1D H 0.0867(14) 0.548(3) 0.4154(13) 0.030(5) Uiso 1 1 d
H1E H 0.0729(16) 0.362(3) 0.4003(14) 0.038(6) Uiso 1 1 d
H1F H -0.0062(16) 0.491(3) 0.3743(13) 0.039(6) Uiso 1 1 d
C3 C 0.08287(11) 0.3486(2) 0.23402(9) 0.0226(3) Uani 1 1 d
C4 C -0.01255(12) 0.3213(2) 0.19893(10) 0.0271(3) Uani 1 1 d
H4 H -0.0624(15) 0.397(3) 0.2157(13) 0.035(5) Uiso 1 1 d
C5 C -0.03363(14) 0.1878(2) 0.13945(10) 0.0310(3) Uani 1 1 d
H5 H -0.0994(19) 0.164(4) 0.1163(14) 0.049(6) Uiso 1 1 d
C6 C 0.04061(15) 0.0829(2) 0.11426(10) 0.0342(4) Uani 1 1 d
Cl6 Cl 0.01490(5) -0.07986(8) 0.03681(3) 0.05267(14) Uani 1 1 d
C7 C 0.13518(15) 0.1065(3) 0.14821(12) 0.0391(4) Uani 1 1 d
H7 H 0.1869(16) 0.029(4) 0.1305(13) 0.040(5) Uiso 1 1 d
C8 C 0.15558(13) 0.2385(3) 0.20880(11) 0.0331(3) Uani 1 1 d
H8 H 0.2214(16) 0.248(3) 0.2359(13) 0.036(5) Uiso 1 1 d
C9 C 0.27231(14) 0.6814(2) 0.75864(12) 0.0311(3) Uani 1 1 d
H9A H 0.3473(17) 0.678(3) 0.7548(14) 0.042(6) Uiso 1 1 d
H9B H 0.2587(18) 0.711(4) 0.8167(16) 0.049(6) Uiso 1 1 d
H9C H 0.2455(16) 0.775(3) 0.7233(14) 0.038(6) Uiso 1 1 d
C10 C 0.22823(11) 0.5034(2) 0.73449(9) 0.0250(3) Uani 1 1 d
H10 H 0.1607(15) 0.504(3) 0.7330(12) 0.029(5) Uiso 1 1 d
N2 N 0.24889(11) 0.4605(2) 0.64323(8) 0.0264(3) Uani 1 1 d
H2A H 0.2227(14) 0.362(3) 0.6290(12) 0.024(5) Uiso 1 1 d
H2B H 0.2228(16) 0.550(3) 0.6091(14) 0.039(5) Uiso 1 1 d
H2C H 0.3154(15) 0.464(3) 0.6354(11) 0.025(5) Uiso 1 1 d
C11 C 0.26541(12) 0.3562(2) 0.79432(9) 0.0245(3) Uani 1 1 d
C12 C 0.36454(14) 0.3181(2) 0.80711(11) 0.0316(3) Uani 1 1 d
H12 H 0.4130(14) 0.385(3) 0.7775(12) 0.030(5) Uiso 1 1 d
C13 C 0.39876(18) 0.1877(3) 0.86483(12) 0.0423(5) Uani 1 1 d
H13 H 0.4723(19) 0.169(4) 0.8709(15) 0.054(7) Uiso 1 1 d
C14 C 0.3327(2) 0.0968(3) 0.90974(12) 0.0456(5) Uani 1 1 d
Cl7 Cl 0.37668(7) -0.06085(9) 0.98505(4) 0.0819(2) Uani 1 1 d
C15 C 0.2354(2) 0.1305(3) 0.89865(11) 0.0472(6) Uani 1 1 d
H15 H 0.1935(18) 0.070(4) 0.9256(16) 0.055(7) Uiso 1 1 d
C16 C 0.20138(15) 0.2609(3) 0.84063(10) 0.0349(4) Uani 1 1 d
H16 H 0.1387(18) 0.296(3) 0.8354(14) 0.039(6) Uiso 1 1 d
C17 C 0.57591(11) 0.4888(2) 0.38226(11) 0.0276(3) Uani 1 1 d
H17A H 0.5995(13) 0.484(3) 0.4423(12) 0.027(5) Uiso 1 1 d
H17B H 0.5954(16) 0.585(3) 0.3595(14) 0.038(6) Uiso 1 1 d
H17C H 0.5989(18) 0.381(4) 0.3599(15) 0.048(6) Uiso 1 1 d
C18 C 0.46586(10) 0.4877(2) 0.37772(9) 0.0219(3) Uani 1 1 d
H18 H 0.4408(15) 0.385(3) 0.4035(13) 0.032(5) Uiso 1 1 d
N3 N 0.43423(11) 0.6341(2) 0.43334(8) 0.0252(3) Uani 1 1 d
H3A H 0.4577(17) 0.734(4) 0.4172(15) 0.043(6) Uiso 1 1 d
H3B H 0.3731(19) 0.647(3) 0.4305(14) 0.041(6) Uiso 1 1 d
H3C H 0.4537(16) 0.614(3) 0.4912(15) 0.045(6) Uiso 1 1 d
C19 C 0.41858(10) 0.5034(2) 0.28645(9) 0.0222(3) Uani 1 1 d
C20 C 0.42610(13) 0.3574(2) 0.23252(11) 0.0310(3) Uani 1 1 d
H20 H 0.4599(16) 0.259(3) 0.2576(14) 0.037(5) Uiso 1 1 d
C21 C 0.38520(15) 0.3616(3) 0.14777(12) 0.0382(4) Uani 1 1 d
H21 H 0.3905(15) 0.258(3) 0.1097(14) 0.038(5) Uiso 1 1 d
C22 C 0.33482(13) 0.5110(3) 0.11861(10) 0.0366(4) Uani 1 1 d
Cl8 Cl 0.27808(5) 0.51122(10) 0.01455(3) 0.06618(18) Uani 1 1 d
C23 C 0.32764(14) 0.6565(3) 0.16998(10) 0.0344(4) Uani 1 1 d
H23 H 0.2946(18) 0.766(4) 0.1502(16) 0.051(7) Uiso 1 1 d
C24 C 0.37012(12) 0.6543(2) 0.25473(10) 0.0273(3) Uani 1 1 d
H24 H 0.3679(14) 0.749(3) 0.2867(12) 0.028(5) Uiso 1 1 d

loop_
_atom_site_aniso_label
_atom_site_aniso_U_11
_atom_site_aniso_U_22
_atom_site_aniso_U_33
_atom_site_aniso_U_23
_atom_site_aniso_U_13
_atom_site_aniso_U_12
Co1 0.01873(8) 0.01731(8) 0.02031(7) -0.00001(6) 0.00102(6) 0.00181(7)
Cl1 0.02125(15) 0.01865(14) 0.03046(15) -0.00264(13) 0.00149(12) 0.00241(12)
Cl2 0.02221(15) 0.02704(17) 0.02005(13) -0.00122(11) 0.00073(11) -0.00148(12)
Cl3 0.02301(16) 0.02706(17) 0.03367(17) 0.00905(14) 0.00232(13) -0.00160(14)
Cl4 0.02077(14) 0.02999(19) 0.02632(14) 0.00143(13) -0.00230(11) 0.00088(13)
Cl5 0.02994(17) 0.02339(17) 0.02114(13) 0.00169(12) 0.00385(11) -0.00261(13)
C1 0.0385(10) 0.0263(8) 0.0320(8) 0.0061(6) -0.0008(7) -0.0024(7)
C2 0.0188(6) 0.0251(7) 0.0230(6) 0.0033(5) 0.0023(5) -0.0006(5)
N1 0.0229(6) 0.0242(6) 0.0201(5) 0.0005(5) -0.0001(4) 0.0009(5)
C3 0.0245(7) 0.0232(7) 0.0205(6) 0.0039(5) 0.0050(5) 0.0012(6)
C4 0.0235(7) 0.0326(8) 0.0258(7) -0.0024(6) 0.0052(6) 0.0002(6)
C5 0.0356(9) 0.0346(9) 0.0233(7) -0.0016(6) 0.0059(6) -0.0055(7)
C6 0.0522(11) 0.0281(8) 0.0238(7) -0.0026(6) 0.0120(7) -0.0031(7)
Cl6 0.0796(4) 0.0412(3) 0.0391(2) -0.0177(2) 0.0160(2) -0.0083(3)
C7 0.0405(10) 0.0368(10) 0.0412(9) -0.0033(8) 0.0108(8) 0.0122(8)
C8 0.0278(8) 0.0352(9) 0.0367(8) 0.0002(7) 0.0044(6) 0.0072(7)
C9 0.0382(10) 0.0221(7) 0.0333(8) -0.0004(6) 0.0038(7) 0.0037(7)
C10 0.0247(7) 0.0284(8) 0.0221(6) -0.0017(6) 0.0036(5) 0.0005(6)
N2 0.0308(7) 0.0273(7) 0.0209(5) 0.0016(5) 0.0007(5) -0.0011(5)
C11 0.0325(8) 0.0230(7) 0.0185(6) -0.0021(5) 0.0052(5) -0.0049(6)
C12 0.0379(9) 0.0305(8) 0.0280(7) 0.0085(6) 0.0124(6) 0.0082(7)
C13 0.0558(12) 0.0388(10) 0.0335(8) 0.0111(7) 0.0114(8) 0.0172(9)
C14 0.0860(17) 0.0245(9) 0.0274(8) 0.0078(6) 0.0102(9) 0.0030(9)
Cl7 0.1537(8) 0.0441(3) 0.0486(3) 0.0272(3) 0.0133(4) 0.0187(4)
C15 0.0805(17) 0.0381(10) 0.0243(8) 0.0001(7) 0.0114(9) -0.0304(11)
C16 0.0418(10) 0.0396(10) 0.0235(7) -0.0031(6) 0.0048(6) -0.0203(8)
C17 0.0189(6) 0.0279(8) 0.0355(8) -0.0037(6) 0.0000(5) 0.0029(6)
C18 0.0198(6) 0.0217(7) 0.0241(6) 0.0029(5) 0.0012(5) -0.0018(5)
N3 0.0236(7) 0.0319(7) 0.0204(5) 0.0037(5) 0.0044(5) 0.0048(5)
C19 0.0185(6) 0.0239(7) 0.0242(6) 0.0014(5) 0.0022(4) -0.0035(5)
C20 0.0345(9) 0.0245(8) 0.0333(8) -0.0027(6) -0.0003(7) -0.0048(7)
C21 0.0472(11) 0.0336(9) 0.0333(8) -0.0077(7) 0.0006(8) -0.0105(8)
C22 0.0435(9) 0.0404(10) 0.0242(6) 0.0010(7) -0.0072(6) -0.0133(8)
Cl8 0.1025(5) 0.0562(3) 0.0337(2) -0.0011(2) -0.0295(3) -0.0156(3)
C23 0.0383(9) 0.0363(9) 0.0272(7) 0.0071(7) -0.0059(6) -0.0018(7)
C24 0.0297(8) 0.0267(8) 0.0250(6) 0.0010(6) 0.0003(6) 0.0000(6)

loop_
_atom_type_symbol
_atom_type_description
_atom_type_scat_dispersion_real
_atom_type_scat_dispersion_imag
_atom_type_scat_source
C C 0.0033 0.0016 'International Tables Vol C Tables 4.2.6.8 and 6.1.1.4'
H H 0.0000 0.0000 'International Tables Vol C Tables 4.2.6.8 and 6.1.1.4'
N N 0.0061 0.0033 'International Tables Vol C Tables 4.2.6.8 and 6.1.1.4'
Cl Cl 0.1484 0.1585 'International Tables Vol C Tables 4.2.6.8 and 6.1.1.4'
Co Co 0.3494 0.9721 'International Tables Vol C Tables 4.2.6.8 and 6.1.1.4'

loop_
_geom_angle_atom_site_label_1
_geom_angle_atom_site_label_2
_geom_angle_atom_site_label_3
_geom_angle
Cl3 Co1 Cl4 110.357(15)
Cl3 Co1 Cl1 115.383(16)
Cl4 Co1 Cl1 110.463(15)
Cl3 Co1 Cl2 104.672(15)
Cl4 Co1 Cl2 110.623(14)
Cl1 Co1 Cl2 105.022(15)
C2 C1 H1A 110.1(17)
C2 C1 H1B 112.9(15)
H1A C1 H1B 111(2)
C2 C1 H1C 104.9(13)
H1A C1 H1C 108(2)
H1B C1 H1C 109.2(19)
N1 C2 C3 110.35(12)
N1 C2 C1 108.78(13)
C3 C2 C1 113.69(12)
N1 C2 H2 106.2(11)
C3 C2 H2 106.1(12)
C1 C2 H2 111.5(13)
C2 N1 H1D 109.4(13)
C2 N1 H1E 113.5(14)
H1D N1 H1E 109(2)
C2 N1 H1F 114.1(12)
H1D N1 H1F 104.2(19)
H1E N1 H1F 106(2)
C8 C3 C4 118.74(15)
C8 C3 C2 119.19(14)
C4 C3 C2 122.02(14)
C5 C4 C3 120.43(16)
C5 C4 H4 120.6(13)
C3 C4 H4 119.0(13)
C6 C5 C4 119.45(16)
C6 C5 H5 119.1(15)
C4 C5 H5 121.4(15)
C7 C6 C5 121.24(16)
C7 C6 Cl6 119.24(14)
C5 C6 Cl6 119.51(15)
C6 C7 C8 119.03(17)
C6 C7 H7 120.2(13)
C8 C7 H7 120.8(13)
C7 C8 C3 121.09(16)
C7 C8 H8 118.4(14)
C3 C8 H8 120.4(14)
C10 C9 H9A 110.2(14)
C10 C9 H9B 109.5(16)
H9A C9 H9B 109.5(19)
C10 C9 H9C 113.0(14)
H9A C9 H9C 108.8(19)
H9B C9 H9C 106(2)
N2 C10 C9 108.75(13)
N2 C10 C11 109.99(13)
C9 C10 C11 113.17(13)
N2 C10 H10 104.3(11)
C9 C10 H10 112.7(14)
C11 C10 H10 107.6(13)
C10 N2 H2A 108.9(13)
C10 N2 H2B 107.0(14)
H2A N2 H2B 111.2(19)
C10 N2 H2C 112.6(11)
H2A N2 H2C 112.7(18)
H2B N2 H2C 104.2(19)
C16 C11 C12 118.56(16)
C16 C11 C10 120.32(16)
C12 C11 C10 121.07(14)
C13 C12 C11 120.87(17)
C13 C12 H12 117.5(12)
C11 C12 H12 121.6(12)
C14 C13 C12 118.7(2)
C14 C13 H13 125.5(15)
C12 C13 H13 115.8(15)
C15 C14 C13 121.95(18)
C15 C14 Cl7 119.67(16)
C13 C14 Cl7 118.35(19)
C14 C15 C16 119.24(18)
C14 C15 H15 121.9(17)
C16 C15 H15 118.8(18)
C11 C16 C15 120.7(2)
C11 C16 H16 116.5(15)
C15 C16 H16 122.4(15)
C18 C17 H17A 107.3(11)
C18 C17 H17B 109.4(15)
H17A C17 H17B 110.0(19)
C18 C17 H17C 110.1(15)
H17A C17 H17C 103.1(19)
H17B C17 H17C 116(2)
N3 C18 C17 108.11(12)
N3 C18 C19 111.29(12)
C17 C18 C19 113.03(12)
N3 C18 H18 103.0(13)
C17 C18 H18 112.5(13)
C19 C18 H18 108.5(12)
C18 N3 H3A 110.0(16)
C18 N3 H3B 113.4(16)
H3A N3 H3B 106(2)
C18 N3 H3C 111.6(16)
H3A N3 H3C 110(2)
H3B N3 H3C 106(2)
C24 C19 C20 119.47(13)
C24 C19 C18 123.49(13)
C20 C19 C18 117.04(14)
C21 C20 C19 120.58(17)
C21 C20 H20 123.7(14)
C19 C20 H20 115.7(14)
C22 C21 C20 118.81(17)
C22 C21 H21 120.7(13)
C20 C21 H21 120.5(13)
C23 C22 C21 121.57(15)
C23 C22 Cl8 119.71(15)
C21 C22 Cl8 118.72(15)
C22 C23 C24 119.82(17)
C22 C23 H23 123.3(15)
C24 C23 H23 116.9(15)
C19 C24 C23 119.69(16)
C19 C24 H24 120.6(13)
C23 C24 H24 119.6(13)

loop_
_geom_bond_atom_site_label_1
_geom_bond_atom_site_label_2
_geom_bond_distance
Co1 Cl3 2.2578(4)
Co1 Cl4 2.2689(4)
Co1 Cl1 2.2890(4)
Co1 Cl2 2.2931(4)
C1 C2 1.521(2)
C1 H1A 0.96(3)
C1 H1B 0.96(3)
C1 H1C 1.01(2)
C2 N1 1.5033(19)
C2 C3 1.504(2)
C2 H2 0.932(18)
N1 H1D 0.86(2)
N1 H1E 0.89(3)
N1 H1F 0.97(2)
C3 C8 1.386(2)
C3 C4 1.396(2)
C4 C5 1.384(2)
C4 H4 0.95(2)
C5 C6 1.378(3)
C5 H5 0.96(3)
C6 C7 1.376(3)
C6 Cl6 1.7385(18)
C7 C8 1.385(3)
C7 H7 0.98(2)
C8 H8 0.97(2)
C9 C10 1.510(2)
C9 H9A 1.04(2)
C9 H9B 0.97(2)
C9 H9C 0.95(2)
C10 N2 1.510(2)
C10 C11 1.512(2)
C10 H10 0.93(2)
N2 H2A 0.85(2)
N2 H2B 0.92(2)
N2 H2C 0.94(2)
C11 C16 1.389(2)
C11 C12 1.394(3)
C12 C13 1.389(2)
C12 H12 0.98(2)
C13 C14 1.379(3)
C13 H13 1.02(3)
C14 C15 1.361(4)
C14 Cl7 1.744(2)
C15 C16 1.391(3)
C15 H15 0.87(3)
C16 H16 0.90(2)
C17 C18 1.513(2)
C17 H17A 0.965(18)
C17 H17B 0.86(2)
C17 H17C 0.95(3)
C18 N3 1.493(2)
C18 C19 1.5175(19)
C18 H18 0.95(2)
N3 H3A 0.87(3)
N3 H3B 0.85(3)
N3 H3C 0.93(2)
C19 C24 1.390(2)
C19 C20 1.396(2)
C20 C21 1.391(3)
C20 H20 0.95(2)
C21 C22 1.382(3)
C21 H21 0.99(2)
C22 C23 1.369(3)
C22 Cl8 1.7389(15)
C23 C24 1.398(2)
C23 H23 0.98(3)
C24 H24 0.88(2)

loop_
_geom_hbond_atom_site_label_D
_geom_hbond_atom_site_label_H
_geom_hbond_atom_site_label_A
_geom_hbond_distance_DH
_geom_hbond_distance_HA
_geom_hbond_distance_DA
_geom_hbond_angle_DHA
_geom_hbond_site_symmetry_A
N1 H1D Cl1 0.86(2) 2.46(2) 3.2377(14) 150.9(17) 1_565
N1 H1D Cl4 0.86(2) 2.924(19) 3.3685(13) 114.3(15) 2_556
N1 H1E Cl4 0.89(3) 2.56(3) 3.3663(15) 150.0(18) .
N1 H1E Cl3 0.89(3) 2.75(2) 3.2894(14) 120.1(17) .
N1 H1F Cl2 0.97(2) 2.20(2) 3.1657(14) 174(2) 2_556
N2 H2A Cl2 0.85(2) 2.41(2) 3.2256(16) 162.1(17) .
N2 H2B Cl1 0.92(2) 2.54(2) 3.3697(14) 151.6(18) 1_565
N2 H2C Cl5 0.94(2) 2.26(2) 3.1935(16) 174.6(17) .
N3 H3A Cl5 0.87(3) 2.29(3) 3.1592(16) 178(2) 2_656
N3 H3B Cl1 0.85(3) 2.40(3) 3.1982(15) 157(2) 1_565
N3 H3C Cl5 0.93(2) 2.20(2) 3.1096(14) 164(2) .
